data_7204017
loop_
_publ_author_name
'Liddell, Katharine'
'Thompson, Derek P.'

_publ_section_title
;
 The crystal structure of Y3Si5N9O and revision of the compositions of
 some high nitrogen-containing M--Si--O--N (M = Y, La) phases
;
_journal_issue 2
_journal_name_full 'Journal of Materials Chemistry'
_journal_page_first 507
_journal_paper_doi 10.1039/b006053o
_journal_volume 11
_journal_year 2001
_chemical_formula_sum 'N9 O Si5 Y3'
_chemical_formula_weight 549.27
_chemical_name_systematic
; 
 Yttrium silicon nitride oxide 
;
_space_group_IT_number 57
_symmetry_cell_setting orthorhombic
_symmetry_space_group_name_Hall '-P 2c 2b'
_symmetry_space_group_name_H-M 'P b c m'
_atom_sites_solution_hydrogens geom
_atom_sites_solution_primary direct
_atom_sites_solution_secondary difmap
_audit_creation_method SHELXL-97
_cell_angle_alpha 90.00
_cell_angle_beta 90.00
_cell_angle_gamma 90.00
_cell_formula_units_Z 4
_cell_length_a 4.9697(6)
_cell_length_b 16.1192(11)
_cell_length_c 10.6277(17)
_cell_measurement_temperature 150(2)
_cell_volume 851.36(18)
_computing_cell_refinement 'Bruker SMART'
_computing_data_collection 'Bruker SMART'
_computing_data_reduction 'Bruker SHELXTL'
_computing_molecular_graphics 'Bruker SHELXTL'
_computing_publication_material 'Bruker SHELXTL'
_computing_structure_refinement 'SHELXL-97 (Sheldrick, 1997)'
_computing_structure_solution 'SHELXS-97 (Sheldrick, 1990)'
_diffrn_ambient_temperature 150(2)
_diffrn_measured_fraction_theta_full 0.944
_diffrn_measured_fraction_theta_max 0.944
_diffrn_measurement_device_type 'CCD area detector'
_diffrn_measurement_method 'phi and omega scans'
_diffrn_radiation_monochromator graphite
_diffrn_radiation_source 'fine-focus sealed tube'
_diffrn_radiation_type MoK\a
_diffrn_radiation_wavelength 0.69290
_diffrn_reflns_av_R_equivalents 0.0221
_diffrn_reflns_av_sigmaI/netI 0.0192
_diffrn_reflns_limit_h_max 7
_diffrn_reflns_limit_h_min -5
_diffrn_reflns_limit_k_max 20
_diffrn_reflns_limit_k_min -22
_diffrn_reflns_limit_l_max 14
_diffrn_reflns_limit_l_min -14
_diffrn_reflns_number 5481
_diffrn_reflns_theta_full 29.27
_diffrn_reflns_theta_max 29.27
_diffrn_reflns_theta_min 3.09
_exptl_absorpt_coefficient_mu 20.982
_exptl_absorpt_correction_T_max 0.8176
_exptl_absorpt_correction_T_min 0.6220
_exptl_absorpt_correction_type none
_exptl_crystal_colour colourless
_exptl_crystal_density_diffrn 4.285
_exptl_crystal_density_method 'not measured'
_exptl_crystal_description plate
_exptl_crystal_F_000 1032
_exptl_crystal_size_max 0.025
_exptl_crystal_size_mid 0.015
_exptl_crystal_size_min 0.010
_refine_diff_density_max 0.920
_refine_diff_density_min -1.164
_refine_diff_density_rms 0.214
_refine_ls_extinction_method none
_refine_ls_goodness_of_fit_ref 1.206
_refine_ls_hydrogen_treatment mixed
_refine_ls_matrix_type full
_refine_ls_number_parameters 93
_refine_ls_number_reflns 1240
_refine_ls_number_restraints 0
_refine_ls_restrained_S_all 1.206
_refine_ls_R_factor_all 0.0331
_refine_ls_R_factor_gt 0.0307
_refine_ls_shift/su_max 0.001
_refine_ls_shift/su_mean 0.000
_refine_ls_structure_factor_coef Fsqd
_refine_ls_weighting_details 'calc w=1/[\s^2^(Fo^2^)+(0.0390P)^2^+4.3251P] where P=(Fo^2^+2Fc^2^)/3'
_refine_ls_weighting_scheme calc
_refine_ls_wR_factor_gt 0.0740
_refine_ls_wR_factor_ref 0.0748
_reflns_number_gt 1173
_reflns_number_total 1240
_reflns_threshold_expression >2sigma(I)
_cod_data_source_file b006053o.txt
_cod_data_source_block y3si5n9o
_cod_depositor_comments
;
The following automatic conversions were performed:
'_symmetry_cell_setting' value 'Orthorhombic' changed to 'orthorhombic'
according to '/home/saulius/struct/CIF-dictionaries/cif_core.dic'
dictionary named 'cif_core.dic' version 2.4.1 from 2010-06-29.

Automatic conversion script
Id: cif_fix_enum 1527 2010-12-29 10:47:43Z saulius 
;
_cod_original_sg_symbol_H-M Pbcm
_cod_database_code 7204017

loop_
_symmetry_equiv_pos_as_xyz
'x, y, z'
'-x, -y, z+1/2'
'-x, y+1/2, -z+1/2'
'x, -y+1/2, -z'
'-x, -y, -z'
'x, y, -z-1/2'
'x, -y-1/2, z-1/2'
'-x, y-1/2, z'

loop_
_atom_site_label
_atom_site_type_symbol
_atom_site_fract_x
_atom_site_fract_y
_atom_site_fract_z
_atom_site_U_iso_or_equiv
_atom_site_adp_type
_atom_site_occupancy
_atom_site_symmetry_multiplicity
_atom_site_calc_flag
_atom_site_refinement_flags
_atom_site_disorder_assembly
_atom_site_disorder_group
Y1 Y 0.16559(7) 0.60028(2) 0.57261(3) 0.00337(12) Uani 1 1 d . . .
Y2 Y 0.20293(10) 0.70379(3) 0.2500 0.00382(13) Uani 1 2 d S . .
Si1 Si 0.6824(3) 0.7500 0.5000 0.0041(3) Uani 1 2 d S . .
Si2 Si -0.2524(3) 0.66954(9) 0.7500 0.0042(3) Uani 1 2 d S . .
Si3 Si 0.3944(2) 0.42355(6) 0.60375(10) 0.0040(2) Uani 1 1 d . . .
Si4 Si -0.1112(3) 0.47283(9) 0.7500 0.0038(3) Uani 1 2 d S . .
O1 O 0.4152(8) 0.6662(2) 0.7500 0.0078(7) Uani 1 2 d S . .
N1 N 0.4763(7) 0.6707(2) 0.4434(3) 0.0050(6) Uani 1 1 d . . .
N2 N -0.1111(7) 0.7173(2) 0.6204(3) 0.0055(6) Uani 1 1 d . . .
N3 N 0.5000 0.5000 0.5000 0.0043(8) Uani 1 2 d S . .
N4 N -0.0515(7) 0.5682(2) 0.3798(3) 0.0073(6) Uani 1 1 d . . .
N5 N 0.4416(9) 0.5625(3) 0.2500 0.0037(8) Uani 1 2 d S . .
N6 N -0.0961(10) 0.5759(3) 0.7500 0.0050(8) Uani 1 2 d S . .

loop_
_atom_site_aniso_label
_atom_site_aniso_U_11
_atom_site_aniso_U_22
_atom_site_aniso_U_33
_atom_site_aniso_U_23
_atom_site_aniso_U_13
_atom_site_aniso_U_12
Y1 0.00467(19) 0.00314(18) 0.00229(18) 0.00024(11) 0.00093(12) 0.00055(11)
Y2 0.0058(2) 0.0025(2) 0.0032(2) 0.000 0.000 0.00073(16)
Si1 0.0053(6) 0.0042(6) 0.0028(6) 0.0008(5) 0.000 0.000
Si2 0.0065(6) 0.0036(6) 0.0026(6) 0.000 0.000 0.0004(5)
Si3 0.0053(4) 0.0035(4) 0.0032(4) 0.0002(3) -0.0004(4) 0.0001(4)
Si4 0.0048(6) 0.0032(6) 0.0033(6) 0.000 0.000 0.0004(5)
O1 0.0069(18) 0.0080(18) 0.0085(17) 0.000 0.000 -0.0001(15)
N1 0.0090(15) 0.0030(14) 0.0028(12) -0.0007(10) 0.0010(11) -0.0007(11)
N2 0.0071(14) 0.0065(14) 0.0028(13) 0.0013(11) 0.0004(12) -0.0006(11)
N3 0.0073(19) 0.0033(18) 0.0023(17) 0.0020(15) 0.0010(16) 0.0004(15)
N4 0.0055(14) 0.0111(16) 0.0054(14) -0.0027(12) 0.0010(11) 0.0011(12)
N5 0.0016(19) 0.006(2) 0.0036(18) 0.000 0.000 0.0009(15)
N6 0.010(2) 0.0014(18) 0.0041(18) 0.000 0.000 0.0004(16)

loop_
_atom_type_symbol
_atom_type_description
_atom_type_scat_dispersion_real
_atom_type_scat_dispersion_imag
_atom_type_scat_source
N N 0.0061 0.0033 'International Tables Vol C Tables 4.2.6.8 and 6.1.1.4'
Si Si 0.0817 0.0704 'International Tables Vol C Tables 4.2.6.8 and 6.1.1.4'
Y Y -2.7962 3.5667 'International Tables Vol C Tables 4.2.6.8 and 6.1.1.4'
O O 0.0106 0.0060 'International Tables Vol C Tables 4.2.6.8 and 6.1.1.4'

loop_
_geom_angle_atom_site_label_1
_geom_angle_atom_site_label_2
_geom_angle_atom_site_label_3
_geom_angle
_geom_angle_site_symmetry_1
_geom_angle_site_symmetry_3
_geom_angle_publ_flag
N6 Y1 N1 157.01(13) . . ?
N6 Y1 N4 114.15(13) . . ?
N1 Y1 N4 84.24(12) . . ?
N6 Y1 N2 68.83(13) . . ?
N1 Y1 N2 96.94(11) . . ?
N4 Y1 N2 95.39(11) . . ?
N6 Y1 N3 121.67(11) . . ?
N1 Y1 N3 71.87(8) . . ?
N4 Y1 N3 83.83(8) . . ?
N2 Y1 N3 168.81(8) . . ?
N6 Y1 O1 74.77(12) . . ?
N1 Y1 O1 84.81(11) . . ?
N4 Y1 O1 166.33(12) . . ?
N2 Y1 O1 77.84(12) . . ?
N3 Y1 O1 100.49(9) . . ?
N6 Y1 N4 65.12(13) . 5_566 ?
N1 Y1 N4 134.39(10) . 5_566 ?
N4 Y1 N4 81.58(12) . 5_566 ?
N2 Y1 N4 127.35(10) . 5_566 ?
N3 Y1 N4 63.65(7) . 5_566 ?
O1 Y1 N4 112.00(10) . 5_566 ?
N6 Y1 Si3 157.25(11) . 5_666 ?
N1 Y1 Si3 36.38(8) . 5_666 ?
N4 Y1 Si3 75.90(8) . 5_666 ?
N2 Y1 Si3 132.43(8) . 5_666 ?
N3 Y1 Si3 36.58(2) . 5_666 ?
O1 Y1 Si3 99.76(8) . 5_666 ?
N4 Y1 Si3 98.02(7) 5_566 5_666 ?
N6 Y1 Si2 33.99(11) . . ?
N1 Y1 Si2 129.53(9) . . ?
N4 Y1 Si2 107.87(8) . . ?
N2 Y1 Si2 34.84(8) . . ?
N3 Y1 Si2 155.48(3) . . ?
O1 Y1 Si2 73.31(9) . . ?
N4 Y1 Si2 96.08(7) 5_566 . ?
Si3 Y1 Si2 165.81(4) 5_666 . ?
N6 Y1 Si3 87.88(11) . . ?
N1 Y1 Si3 105.39(8) . . ?
N4 Y1 Si3 93.39(9) . . ?
N2 Y1 Si3 156.70(8) . . ?
N3 Y1 Si3 34.14(2) . . ?
O1 Y1 Si3 97.40(9) . . ?
N4 Y1 Si3 33.44(7) 5_566 . ?
Si3 Y1 Si3 70.72(3) 5_666 . ?
Si2 Y1 Si3 121.87(3) . . ?
N6 Y1 Si4 31.65(11) . . ?
N1 Y1 Si4 163.94(9) . . ?
N4 Y1 Si4 100.29(9) . . ?
N2 Y1 Si4 97.94(8) . . ?
N3 Y1 Si4 93.17(3) . . ?
O1 Y1 Si4 92.47(8) . . ?
N4 Y1 Si4 33.49(7) 5_566 . ?
Si3 Y1 Si4 129.55(4) 5_666 . ?
Si2 Y1 Si4 63.98(4) . . ?
Si3 Y1 Si4 59.19(3) . . ?
N6 Y1 Si3 88.27(10) . 5_566 ?
N1 Y1 Si3 105.74(8) . 5_566 ?
N4 Y1 Si3 28.50(8) . 5_566 ?
N2 Y1 Si3 74.55(8) . 5_566 ?
N3 Y1 Si3 108.05(2) . 5_566 ?
O1 Y1 Si3 151.38(9) . 5_566 ?
N4 Y1 Si3 79.88(7) 5_566 5_566 ?
Si3 Y1 Si3 104.31(3) 5_666 5_566 ?
Si2 Y1 Si3 79.72(3) . 5_566 ?
Si3 Y1 Si3 104.96(3) . 5_566 ?
Si4 Y1 Si3 84.08(3) . 5_566 ?
O1 Y2 N2 79.74(11) 7_575 7_575 ?
O1 Y2 N2 79.74(11) 7_575 4_566 ?
N2 Y2 N2 68.75(15) 7_575 4_566 ?
O1 Y2 N1 86.96(10) 7_575 . ?
N2 Y2 N1 156.29(11) 7_575 . ?
N2 Y2 N1 89.71(10) 4_566 . ?
O1 Y2 N1 86.96(10) 7_575 6_556 ?
N2 Y2 N1 89.71(10) 7_575 6_556 ?
N2 Y2 N1 156.29(11) 4_566 6_556 ?
N1 Y2 N1 109.23(15) . 6_556 ?
O1 Y2 N5 125.77(14) 7_575 . ?
N2 Y2 N5 139.29(9) 7_575 . ?
N2 Y2 N5 139.29(9) 4_566 . ?
N1 Y2 N5 64.10(8) . . ?
N1 Y2 N5 64.10(8) 6_556 . ?
O1 Y2 N4 151.16(7) 7_575 6_556 ?
N2 Y2 N4 81.03(10) 7_575 6_556 ?
N2 Y2 N4 112.68(11) 4_566 6_556 ?
N1 Y2 N4 117.84(10) . 6_556 ?
N1 Y2 N4 71.64(10) 6_556 6_556 ?
N5 Y2 N4 61.93(11) . 6_556 ?
O1 Y2 N4 151.16(7) 7_575 . ?
N2 Y2 N4 112.68(10) 7_575 . ?
N2 Y2 N4 81.03(10) 4_566 . ?
N1 Y2 N4 71.64(10) . . ?
N1 Y2 N4 117.84(10) 6_556 . ?
N5 Y2 N4 61.93(11) . . ?
N4 Y2 N4 57.32(13) 6_556 . ?
O1 Y2 Si4 162.39(11) 7_575 5_566 ?
N2 Y2 Si4 114.43(8) 7_575 5_566 ?
N2 Y2 Si4 114.43(8) 4_566 5_566 ?
N1 Y2 Si4 82.88(8) . 5_566 ?
N1 Y2 Si4 82.88(8) 6_556 5_566 ?
N5 Y2 Si4 36.61(11) . 5_566 ?
N4 Y2 Si4 34.97(7) 6_556 5_566 ?
N4 Y2 Si4 34.97(7) . 5_566 ?
O1 Y2 Si2 74.65(10) 7_575 7_575 ?
N2 Y2 Si2 34.48(7) 7_575 7_575 ?
N2 Y2 Si2 34.48(7) 4_566 7_575 ?
N1 Y2 Si2 122.82(7) . 7_575 ?
N1 Y2 Si2 122.82(7) 6_556 7_575 ?
N5 Y2 Si2 159.57(11) . 7_575 ?
N4 Y2 Si2 100.51(7) 6_556 7_575 ?
N4 Y2 Si2 100.51(7) . 7_575 ?
Si4 Y2 Si2 122.96(5) 5_566 7_575 ?
O1 Y2 Si3 106.64(9) 7_575 5_666 ?
N2 Y2 Si3 171.87(8) 7_575 5_666 ?
N2 Y2 Si3 116.85(8) 4_566 5_666 ?
N1 Y2 Si3 31.50(8) . 5_666 ?
N1 Y2 Si3 85.67(8) 6_556 5_666 ?
N5 Y2 Si3 32.67(5) . 5_666 ?
N4 Y2 Si3 91.16(7) 6_556 5_666 ?
N4 Y2 Si3 64.09(7) . 5_666 ?
Si4 Y2 Si3 58.37(3) 5_566 5_666 ?
Si2 Y2 Si3 151.32(2) 7_575 5_666 ?
O1 Y2 Si3 106.64(9) 7_575 2_664 ?
N2 Y2 Si3 116.85(8) 7_575 2_664 ?
N2 Y2 Si3 171.87(8) 4_566 2_664 ?
N1 Y2 Si3 85.67(8) . 2_664 ?
N1 Y2 Si3 31.50(8) 6_556 2_664 ?
N5 Y2 Si3 32.67(5) . 2_664 ?
N4 Y2 Si3 64.09(7) 6_556 2_664 ?
N4 Y2 Si3 91.16(7) . 2_664 ?
Si4 Y2 Si3 58.37(3) 5_566 2_664 ?
Si2 Y2 Si3 151.32(2) 7_575 2_664 ?
Si3 Y2 Si3 56.93(4) 5_666 2_664 ?
N2 Si1 N2 106.9(2) 1_655 4_666 ?
N2 Si1 N1 112.42(15) 1_655 . ?
N2 Si1 N1 108.52(15) 4_666 . ?
N2 Si1 N1 108.52(15) 1_655 4_566 ?
N2 Si1 N1 112.42(15) 4_666 4_566 ?
N1 Si1 N1 108.1(2) . 4_566 ?
O1 Si2 N6 115.3(2) 1_455 . ?
O1 Si2 N2 114.91(14) 1_455 6_557 ?
N6 Si2 N2 102.14(16) . 6_557 ?
O1 Si2 N2 114.91(14) 1_455 . ?
N6 Si2 N2 102.14(16) . . ?
N2 Si2 N2 105.8(2) 6_557 . ?
O1 Si2 Y1 132.49(9) 1_455 6_557 ?
N6 Si2 Y1 49.94(10) . 6_557 ?
N2 Si2 Y1 52.20(11) 6_557 6_557 ?
N2 Si2 Y1 112.51(13) . 6_557 ?
O1 Si2 Y1 132.49(9) 1_455 . ?
N6 Si2 Y1 49.94(10) . . ?
N2 Si2 Y1 112.51(13) 6_557 . ?
N2 Si2 Y1 52.20(12) . . ?
Y1 Si2 Y1 77.27(4) 6_557 . ?
O1 Si2 Y2 139.83(16) 1_455 7_576 ?
N6 Si2 Y2 104.83(18) . 7_576 ?
N2 Si2 Y2 53.08(12) 6_557 7_576 ?
N2 Si2 Y2 53.08(12) . 7_576 ?
Y1 Si2 Y2 74.74(3) 6_557 7_576 ?
Y1 Si2 Y2 74.74(3) . 7_576 ?
O1 Si2 Y2 38.92(14) 1_455 7_476 ?
N6 Si2 Y2 154.26(18) . 7_476 ?
N2 Si2 Y2 93.22(12) 6_557 7_476 ?
N2 Si2 Y2 93.22(12) . 7_476 ?
Y1 Si2 Y2 140.53(2) 6_557 7_476 ?
Y1 Si2 Y2 140.53(2) . 7_476 ?
Y2 Si2 Y2 100.91(4) 7_576 7_476 ?
N4 Si3 N1 117.86(17) 5_566 5_666 ?
N4 Si3 N3 108.05(13) 5_566 . ?
N1 Si3 N3 109.16(12) 5_666 . ?
N4 Si3 N5 110.98(18) 5_566 5_666 ?
N1 Si3 N5 101.27(19) 5_666 5_666 ?
N3 Si3 N5 109.20(15) . 5_666 ?
N4 Si3 Y1 145.30(12) 5_566 5_666 ?
N1 Si3 Y1 54.22(11) 5_666 5_666 ?
N3 Si3 Y1 57.06(3) . 5_666 ?
N5 Si3 Y1 103.69(14) 5_666 5_666 ?
N4 Si3 Y1 64.80(12) 5_566 . ?
N1 Si3 Y1 156.90(12) 5_666 . ?
N3 Si3 Y1 52.22(3) . . ?
N5 Si3 Y1 98.45(15) 5_666 . ?
Y1 Si3 Y1 109.28(3) 5_666 . ?
N4 Si3 Y2 127.51(13) 5_566 5_666 ?
N1 Si3 Y2 49.85(11) 5_666 5_666 ?
N3 Si3 Y2 124.36(5) . 5_666 ?
N5 Si3 Y2 51.56(15) 5_666 5_666 ?
Y1 Si3 Y2 76.25(3) 5_666 5_666 ?
Y1 Si3 Y2 149.15(4) . 5_666 ?
N4 Si3 Y1 41.22(11) 5_566 5_566 ?
N1 Si3 Y1 92.61(12) 5_666 5_566 ?
N3 Si3 Y1 88.70(4) . 5_566 ?
N5 Si3 Y1 151.84(13) 5_666 5_566 ?
Y1 Si3 Y1 104.31(3) 5_666 5_566 ?
Y1 Si3 Y1 75.04(3) . 5_566 ?
Y2 Si3 Y1 134.32(3) 5_666 5_566 ?
N6 Si4 N4 111.17(16) . 2_565 ?
N6 Si4 N4 111.17(16) . 5_566 ?
N4 Si4 N4 105.7(2) 2_565 5_566 ?
N6 Si4 N5 111.7(2) . 5_566 ?
N4 Si4 N5 108.41(15) 2_565 5_566 ?
N4 Si4 N5 108.41(15) 5_566 5_566 ?
N6 Si4 Y2 173.48(19) . 5_566 ?
N4 Si4 Y2 72.32(13) 2_565 5_566 ?
N4 Si4 Y2 72.32(13) 5_566 5_566 ?
N5 Si4 Y2 61.75(15) 5_566 5_566 ?
N6 Si4 Y1 47.16(10) . 6_557 ?
N4 Si4 Y1 64.07(12) 2_565 6_557 ?
N4 Si4 Y1 121.97(13) 5_566 6_557 ?
N5 Si4 Y1 129.40(10) 5_566 6_557 ?
Y2 Si4 Y1 136.25(3) 5_566 6_557 ?
N6 Si4 Y1 47.16(10) . . ?
N4 Si4 Y1 121.97(13) 2_565 . ?
N4 Si4 Y1 64.07(12) 5_566 . ?
N5 Si4 Y1 129.40(10) 5_566 . ?
Y2 Si4 Y1 136.25(3) 5_566 . ?
Y1 Si4 Y1 74.65(4) 6_557 . ?
Si2 O1 Y2 114.8(2) 1_655 7_576 ?
Si2 O1 Y1 120.74(12) 1_655 . ?
Y2 O1 Y1 99.02(12) 7_576 . ?
Si2 O1 Y1 120.74(12) 1_655 6_557 ?
Y2 O1 Y1 99.02(12) 7_576 6_557 ?
Y1 O1 Y1 98.20(14) . 6_557 ?
Si3 N1 Si1 121.8(2) 5_666 . ?
Si3 N1 Y1 89.41(14) 5_666 . ?
Si1 N1 Y1 122.44(16) . . ?
Si3 N1 Y2 98.65(14) 5_666 . ?
Si1 N1 Y2 116.23(15) . . ?
Y1 N1 Y2 102.93(12) . . ?
Si1 N2 Si2 119.1(2) 1_455 . ?
Si1 N2 Y1 115.24(16) 1_455 . ?
Si2 N2 Y1 92.96(14) . . ?
Si1 N2 Y2 129.87(17) 1_455 7_576 ?
Si2 N2 Y2 92.44(14) . 7_576 ?
Y1 N2 Y2 99.41(12) . 7_576 ?
Si3 N3 Si3 180.00(5) . 5_666 ?
Si3 N3 Y1 86.36(4) . 5_666 ?
Si3 N3 Y1 93.64(4) 5_666 5_666 ?
Si3 N3 Y1 93.64(4) . . ?
Si3 N3 Y1 86.36(4) 5_666 . ?
Y1 N3 Y1 180.0 5_666 . ?
Si3 N4 Si4 125.0(2) 5_566 5_566 ?
Si3 N4 Y1 110.28(16) 5_566 . ?
Si4 N4 Y1 124.01(18) 5_566 . ?
Si3 N4 Y1 81.76(13) 5_566 5_566 ?
Si4 N4 Y1 82.44(13) 5_566 5_566 ?
Y1 N4 Y1 98.42(12) . 5_566 ?
Si3 N4 Y2 115.22(16) 5_566 . ?
Si4 N4 Y2 72.71(12) 5_566 . ?
Y1 N4 Y2 92.80(11) . . ?
Y1 N4 Y2 154.92(13) 5_566 . ?
Si4 N5 Si3 118.48(13) 5_566 5_666 ?
Si4 N5 Si3 118.48(13) 5_566 2_664 ?
Si3 N5 Si3 122.9(3) 5_666 2_664 ?
Si4 N5 Y2 81.64(17) 5_566 . ?
Si3 N5 Y2 95.77(16) 5_666 . ?
Si3 N5 Y2 95.77(16) 2_664 . ?
Si4 N6 Si2 150.2(3) . . ?
Si4 N6 Y1 101.19(16) . 6_557 ?
Si2 N6 Y1 96.07(15) . 6_557 ?
Si4 N6 Y1 101.19(16) . . ?
Si2 N6 Y1 96.07(15) . . ?
Y1 N6 Y1 108.4(2) 6_557 . ?

loop_
_geom_bond_atom_site_label_1
_geom_bond_atom_site_label_2
_geom_bond_distance
_geom_bond_site_symmetry_2
_geom_bond_publ_flag
Y1 N6 2.324(3) . ?
Y1 N1 2.357(3) . ?
Y1 N4 2.372(3) . ?
Y1 N2 2.389(3) . ?
Y1 N3 2.4435(4) . ?
Y1 O1 2.494(3) . ?
Y1 N4 2.821(3) 5_566 ?
Y1 Si3 2.9057(12) 5_666 ?
Y1 Si2 3.0193(12) . ?
Y1 Si3 3.0852(11) . ?
Y1 Si4 3.1091(13) . ?
Y1 Si3 3.3772(12) 5_566 ?
Y2 O1 2.347(4) 7_575 ?
Y2 N2 2.439(3) 7_575 ?
Y2 N2 2.439(3) 4_566 ?
Y2 N1 2.521(3) . ?
Y2 N1 2.521(3) 6_556 ?
Y2 N5 2.567(4) . ?
Y2 N4 2.877(3) 6_556 ?
Y2 N4 2.877(3) . ?
Y2 Si4 2.8833(15) 5_566 ?
Y2 Si2 3.0480(16) 7_575 ?
Y2 Si3 3.2610(12) 5_666 ?
Y2 Si3 3.2610(12) 2_664 ?
Si1 N2 1.723(3) 1_655 ?
Si1 N2 1.723(3) 4_666 ?
Si1 N1 1.745(3) . ?
Si1 N1 1.745(3) 4_566 ?
Si2 O1 1.653(4) 1_455 ?
Si2 N6 1.698(5) . ?
Si2 N2 1.727(3) 6_557 ?
Si2 N2 1.727(3) . ?
Si2 Y1 3.0193(12) 6_557 ?
Si2 Y2 3.0480(16) 7_576 ?
Si2 Y2 3.3904(16) 7_476 ?
Si3 N4 1.718(4) 5_566 ?
Si3 N1 1.723(3) 5_666 ?
Si3 N3 1.7350(10) . ?
Si3 N5 1.769(2) 5_666 ?
Si3 Y1 2.9057(12) 5_666 ?
Si3 Y2 3.2610(12) 5_666 ?
Si3 Y1 3.3772(12) 5_566 ?
Si4 N6 1.663(5) . ?
Si4 N4 1.731(3) 2_565 ?
Si4 N4 1.731(3) 5_566 ?
Si4 N5 1.738(5) 5_566 ?
Si4 Y2 2.8833(15) 5_566 ?
Si4 Y1 3.1091(12) 6_557 ?
O1 Si2 1.653(4) 1_655 ?
O1 Y2 2.347(4) 7_576 ?
O1 Y1 2.494(3) 6_557 ?
N1 Si3 1.723(3) 5_666 ?
N2 Si1 1.723(3) 1_455 ?
N2 Y2 2.439(3) 7_576 ?
N3 Si3 1.7350(10) 5_666 ?
N3 Y1 2.4435(4) 5_666 ?
N4 Si3 1.718(4) 5_566 ?
N4 Si4 1.731(3) 5_566 ?
N4 Y1 2.821(3) 5_566 ?
N5 Si4 1.738(5) 5_566 ?
N5 Si3 1.769(2) 5_666 ?
N5 Si3 1.769(2) 2_664 ?
N6 Y1 2.324(3) 6_557 ?
